data_2244018
loop_
_publ_author_name
'Rakhmonova, Dilnoza'
'Kadirova, Zukhra'
'Torambetov, Batirbay'
'Kadirova, Shakhnoza'
'Ashurov, Jamshid'
'Shishkina, Svitlana'

_publ_section_title
;
 The molecular and crystal structures of 2-(3-hydroxypropyl)benzimidazole
 and its nitrate salt
;
_journal_coeditor_code DX2040
_journal_issue 2
_journal_name_full 'Acta Crystallographica Section E'
_journal_page_first
;
;
_journal_paper_doi 10.1107/S2056989022000585
_journal_volume 78
_journal_year 2022
_chemical_formula_iupac 'C10 H13 N2 O1 +, N1 O3 -'
_chemical_formula_moiety 'C10 H13 N2 O1 +, N1 O3 -'
_chemical_formula_sum 'C10 H13 N3 O4'
_chemical_formula_weight 239.23
_chemical_name_systematic
;
2-(3-Hydroxypropyl)-1<i>H</i>-benzimidazol-3-ium nitrate
;
_space_group_crystal_system monoclinic
_space_group_IT_number 14
_space_group_name_Hall '-P 2yn'
_space_group_name_H-M_alt 'P 1 21/n 1'
_atom_sites_solution_hydrogens mixed
_atom_sites_solution_primary difmap
_atom_sites_solution_secondary difmap
_audit_creation_method SHELXL-2016/6
_cell_angle_alpha 90
_cell_angle_beta 93.760(4)
_cell_angle_gamma 90
_cell_formula_units_Z 4
_cell_length_a 8.5100(3)
_cell_length_b 8.2525(4)
_cell_length_c 16.5130(7)
_cell_measurement_reflns_used 1670
_cell_measurement_temperature 293(2)
_cell_measurement_theta_max 75.5401
_cell_measurement_theta_min 5.2093
_cell_volume 1157.19(9)
_computing_cell_refinement
;
CrysAlisPro (Oxford Diffraction, 2009)
;
_computing_data_collection
;
CrysAlisPro (Oxford Diffraction, 2009)
;
_computing_data_reduction
;
CrysAlisPro (Oxford Diffraction, 2009)
;
_computing_molecular_graphics '<i>OLEX2</i> (Dolomanov et al., 2009)'
_computing_publication_material '<i>OLEX2</i> (Dolomanov et al., 2009)'
_computing_structure_refinement '<i>SHELXL2016/6</i> (Sheldrick, 2015)'
_computing_structure_solution 'SHELXS97 (Sheldrick, 2008)'
_diffrn_ambient_temperature 293(2)
_diffrn_detector_area_resol_mean 10.2576
_diffrn_measured_fraction_theta_full 0.999
_diffrn_measured_fraction_theta_max 0.974
_diffrn_measurement_device_type 'Oxford Diffraction Xcalibur, Ruby'
_diffrn_measurement_method '\w scans'
_diffrn_radiation_type CuK\a
_diffrn_radiation_wavelength 1.54184
_diffrn_reflns_av_R_equivalents 0.0207
_diffrn_reflns_av_unetI/netI 0.0299
_diffrn_reflns_limit_h_max 10
_diffrn_reflns_limit_h_min -9
_diffrn_reflns_limit_k_max 8
_diffrn_reflns_limit_k_min -10
_diffrn_reflns_limit_l_max 18
_diffrn_reflns_limit_l_min -20
_diffrn_reflns_number 4122
_diffrn_reflns_theta_full 67.684
_diffrn_reflns_theta_max 75.769
_diffrn_reflns_theta_min 5.369
_diffrn_source 'Enhance (Cu) X-ray Source'
_exptl_absorpt_coefficient_mu 0.913
_exptl_absorpt_correction_T_max 1.00000
_exptl_absorpt_correction_T_min 0.73854
_exptl_absorpt_correction_type multi-scan
_exptl_absorpt_process_details
;
(CrysAlisPro; Oxford Diffraction, 2009)
;
_exptl_crystal_colour colorless
_exptl_crystal_density_diffrn 1.373
_exptl_crystal_description block
_exptl_crystal_F_000 504
_exptl_crystal_size_max 0.120
_exptl_crystal_size_mid 0.100
_exptl_crystal_size_min 0.080
_refine_diff_density_max 0.161
_refine_diff_density_min -0.153
_refine_ls_extinction_coef 0.0075(11)
_refine_ls_extinction_expression Fc^*^=kFc[1+0.001xFc^2^\l^3^/sin(2\q)]^-1/4^
_refine_ls_extinction_method 'SHELXL2016/6 (Sheldrick 2015)'
_refine_ls_goodness_of_fit_ref 1.036
_refine_ls_hydrogen_treatment mixed
_refine_ls_matrix_type full
_refine_ls_number_parameters 167
_refine_ls_number_reflns 2345
_refine_ls_number_restraints 0
_refine_ls_restrained_S_all 1.036
_refine_ls_R_factor_all 0.0666
_refine_ls_R_factor_gt 0.0437
_refine_ls_shift/su_max 0.000
_refine_ls_shift/su_mean 0.000
_refine_ls_structure_factor_coef Fsqd
_refine_ls_weighting_details 'w=1/[\s^2^(Fo^2^)+(0.0715P)^2^+0.0026P] where P=(Fo^2^+2Fc^2^)/3'
_refine_ls_weighting_scheme calc
_refine_ls_wR_factor_gt 0.1158
_refine_ls_wR_factor_ref 0.1280
_reflns_number_gt 1644
_reflns_number_total 2345
_reflns_threshold_expression 'I > 2\s(I)'
_cod_data_source_file dx2040sup1.cif
_cod_data_source_block BIZHNO3
_cod_original_sg_symbol_H-M 'P 21/n'
_cod_database_code 2244018
_shelx_space_group_comment
;
The symmetry employed for this shelxl refinement is uniquely defined
by the following loop, which should always be used as a source of
symmetry information in preference to the above space-group names.
They are only intended as comments.
;
_shelx_estimated_absorpt_t_min 0.898
_shelx_estimated_absorpt_t_max 0.931

loop_
_space_group_symop_operation_xyz
'x, y, z'
'-x+1/2, y+1/2, -z+1/2'
'-x, -y, -z'
'x-1/2, -y-1/2, z-1/2'

loop_
_atom_site_type_symbol
_atom_site_label
_atom_site_fract_x
_atom_site_fract_y
_atom_site_fract_z
_atom_site_U_iso_or_equiv
_atom_site_adp_type
_atom_site_calc_flag
_atom_site_occupancy
_atom_site_disorder_assembly
_atom_site_disorder_group
O O1 1.12121(17) 0.57042(19) 0.61912(9) 0.0691(5) Uani d 1 . .
H H1O 1.102(4) 0.662(3) 0.6461(18) 0.112(10) Uiso d 1 . .
O O2 0.4689(2) 0.27088(18) 0.74998(8) 0.0732(5) Uani d 1 . .
O O3 0.4922(3) 0.5257(2) 0.74234(10) 0.1045(7) Uani d 1 . .
O O4 0.3822(2) 0.4195(2) 0.84232(10) 0.1011(6) Uani d 1 . .
N N1 0.65129(19) 0.34198(19) 0.47832(10) 0.0519(4) Uani d 1 . .
H H1N 0.726(3) 0.374(3) 0.4442(14) 0.075(7) Uiso d 1 . .
N N2 0.54243(17) 0.29223(18) 0.59032(9) 0.0477(4) Uani d 1 . .
H H2N 0.527(3) 0.290(3) 0.6412(13) 0.065(6) Uiso d 1 . .
C C1 0.5164(2) 0.2529(2) 0.45731(11) 0.0464(4) Uani d 1 . .
C C2 0.4513(3) 0.1965(2) 0.38345(12) 0.0591(5) Uani d 1 . .
H H2 0.498209 0.216950 0.335175 0.071 Uiso calc 1 . .
N N3 0.4465(2) 0.4091(2) 0.77860(10) 0.0616(4) Uani d 1 . .
C C3 0.3151(3) 0.1095(2) 0.38500(13) 0.0663(6) Uani d 1 . .
H H3 0.268665 0.069383 0.336521 0.080 Uiso calc 1 . .
C C4 0.2433(2) 0.0789(2) 0.45704(14) 0.0641(6) Uani d 1 . .
H H4 0.149566 0.020639 0.455243 0.077 Uiso calc 1 . .
C C5 0.3081(2) 0.1330(2) 0.53068(12) 0.0541(5) Uani d 1 . .
H H5 0.261444 0.111399 0.578915 0.065 Uiso calc 1 . .
C C6 0.44674(19) 0.22143(19) 0.52923(10) 0.0444(4) Uani d 1 . .
C C7 0.6645(2) 0.3629(2) 0.55826(11) 0.0486(4) Uani d 1 . .
C C8 0.7967(2) 0.4460(2) 0.60431(12) 0.0576(5) Uani d 1 . .
H H8A 0.765574 0.471662 0.658317 0.069 Uiso calc 1 . .
H H8B 0.819160 0.547104 0.577420 0.069 Uiso calc 1 . .
C C9 0.9449(2) 0.3426(2) 0.61118(13) 0.0567(5) Uani d 1 . .
H H9A 0.921976 0.240986 0.637422 0.068 Uiso calc 1 . .
H H9B 0.976665 0.318146 0.557167 0.068 Uiso calc 1 . .
C C10 1.0784(2) 0.4255(3) 0.65864(12) 0.0618(5) Uani d 1 . .
H H10A 1.047114 0.450854 0.712636 0.074 Uiso calc 1 . .
H H10B 1.168414 0.353286 0.664051 0.074 Uiso calc 1 . .

loop_
_atom_site_aniso_label
_atom_site_aniso_U_11
_atom_site_aniso_U_22
_atom_site_aniso_U_33
_atom_site_aniso_U_12
_atom_site_aniso_U_13
_atom_site_aniso_U_23
O1 0.0677(10) 0.0726(10) 0.0693(9) -0.0224(8) 0.0217(7) -0.0162(8)
O2 0.1068(13) 0.0561(8) 0.0580(8) 0.0013(8) 0.0154(8) -0.0021(7)
O3 0.1610(19) 0.0591(10) 0.0956(13) -0.0156(11) 0.0260(13) 0.0054(9)
O4 0.1175(15) 0.1153(15) 0.0749(11) 0.0069(12) 0.0408(10) -0.0192(10)
N1 0.0507(9) 0.0494(8) 0.0569(9) -0.0031(7) 0.0136(7) 0.0017(7)
N2 0.0479(8) 0.0489(8) 0.0468(8) -0.0003(6) 0.0071(7) -0.0006(7)
C1 0.0469(9) 0.0403(8) 0.0521(9) 0.0048(7) 0.0040(7) 0.0032(7)
C2 0.0714(13) 0.0556(11) 0.0498(10) 0.0078(10) -0.0003(9) 0.0008(9)
N3 0.0658(11) 0.0633(10) 0.0556(10) 0.0006(8) 0.0026(8) -0.0041(8)
C3 0.0695(14) 0.0583(12) 0.0681(13) 0.0051(10) -0.0170(11) -0.0093(10)
C4 0.0478(11) 0.0521(11) 0.0911(16) -0.0028(9) -0.0055(10) -0.0061(10)
C5 0.0473(10) 0.0466(10) 0.0691(12) -0.0012(8) 0.0096(9) 0.0020(9)
C6 0.0433(9) 0.0393(8) 0.0509(9) 0.0033(7) 0.0041(7) 0.0011(7)
C7 0.0453(9) 0.0427(9) 0.0582(10) 0.0022(7) 0.0057(8) -0.0029(8)
C8 0.0489(11) 0.0524(10) 0.0715(13) -0.0021(8) 0.0041(9) -0.0132(9)
C9 0.0548(11) 0.0457(9) 0.0685(11) 0.0003(8) -0.0027(9) -0.0031(9)
C10 0.0558(11) 0.0662(12) 0.0622(12) 0.0003(10) -0.0053(9) -0.0056(10)

loop_
_atom_type_symbol
_atom_type_description
_atom_type_scat_dispersion_real
_atom_type_scat_dispersion_imag
_atom_type_scat_source
C C 0.0181 0.0091 'International Tables Vol C Tables 4.2.6.8 and 6.1.1.4'
H H 0.0000 0.0000 'International Tables Vol C Tables 4.2.6.8 and 6.1.1.4'
N N 0.0311 0.0180 'International Tables Vol C Tables 4.2.6.8 and 6.1.1.4'
O O 0.0492 0.0322 'International Tables Vol C Tables 4.2.6.8 and 6.1.1.4'

loop_
_geom_angle_atom_site_label_1
_geom_angle_atom_site_label_2
_geom_angle_atom_site_label_3
_geom_angle_site_symmetry_1
_geom_angle_site_symmetry_3
_geom_angle
_geom_angle_publ_flag
C10 O1 H1O . . 114.7(19) ?
C7 N1 C1 . . 109.37(16) ?
C7 N1 H1N . . 124.0(14) ?
C1 N1 H1N . . 126.4(14) ?
C7 N2 C6 . . 109.41(15) ?
C7 N2 H2N . . 125.0(15) ?
C6 N2 H2N . . 125.6(15) ?
C6 C1 C2 . . 121.46(17) ?
C6 C1 N1 . . 106.16(15) ?
C2 C1 N1 . . 132.37(18) ?
C3 C2 C1 . . 116.80(19) ?
C3 C2 H2 . . 121.6 ?
C1 C2 H2 . . 121.6 ?
O3 N3 O4 . . 123.2(2) ?
O3 N3 O2 . . 118.34(18) ?
O4 N3 O2 . . 118.47(18) ?
C2 C3 C4 . . 122.06(19) ?
C2 C3 H3 . . 119.0 ?
C4 C3 H3 . . 119.0 ?
C5 C4 C3 . . 121.47(19) ?
C5 C4 H4 . . 119.3 ?
C3 C4 H4 . . 119.3 ?
C4 C5 C6 . . 116.53(18) ?
C4 C5 H5 . . 121.7 ?
C6 C5 H5 . . 121.7 ?
N2 C6 C1 . . 106.33(15) ?
N2 C6 C5 . . 132.01(17) ?
C1 C6 C5 . . 121.66(17) ?
N1 C7 N2 . . 108.73(16) ?
N1 C7 C8 . . 125.51(17) ?
N2 C7 C8 . . 125.72(17) ?
C7 C8 C9 . . 112.10(15) ?
C7 C8 H8A . . 109.2 ?
C9 C8 H8A . . 109.2 ?
C7 C8 H8B . . 109.2 ?
C9 C8 H8B . . 109.2 ?
H8A C8 H8B . . 107.9 ?
C10 C9 C8 . . 112.27(16) ?
C10 C9 H9A . . 109.2 ?
C8 C9 H9A . . 109.2 ?
C10 C9 H9B . . 109.2 ?
C8 C9 H9B . . 109.2 ?
H9A C9 H9B . . 107.9 ?
O1 C10 C9 . . 110.57(17) ?
O1 C10 H10A . . 109.5 ?
C9 C10 H10A . . 109.5 ?
O1 C10 H10B . . 109.5 ?
C9 C10 H10B . . 109.5 ?
H10A C10 H10B . . 108.1 ?

loop_
_geom_bond_atom_site_label_1
_geom_bond_atom_site_label_2
_geom_bond_site_symmetry_2
_geom_bond_distance
_geom_bond_publ_flag
O1 C10 . 1.421(2) ?
O1 H1O . 0.90(3) ?
O2 N3 . 1.254(2) ?
O3 N3 . 1.211(2) ?
O4 N3 . 1.220(2) ?
N1 C7 . 1.329(2) ?
N1 C1 . 1.388(2) ?
N1 H1N . 0.91(2) ?
N2 C7 . 1.331(2) ?
N2 C6 . 1.384(2) ?
N2 H2N . 0.86(2) ?
C1 C6 . 1.386(2) ?
C1 C2 . 1.387(3) ?
C2 C3 . 1.365(3) ?
C2 H2 . 0.9300 ?
C3 C4 . 1.396(3) ?
C3 H3 . 0.9300 ?
C4 C5 . 1.376(3) ?
C4 H4 . 0.9300 ?
C5 C6 . 1.389(2) ?
C5 H5 . 0.9300 ?
C7 C8 . 1.484(2) ?
C8 C9 . 1.521(3) ?
C8 H8A . 0.9700 ?
C8 H8B . 0.9700 ?
C9 C10 . 1.502(3) ?
C9 H9A . 0.9700 ?
C9 H9B . 0.9700 ?
C10 H10A . 0.9700 ?
C10 H10B . 0.9700 ?

loop_
_geom_hbond_atom_site_label_D
_geom_hbond_atom_site_label_H
_geom_hbond_atom_site_label_A
_geom_hbond_site_symmetry_A
_geom_hbond_distance_DH
_geom_hbond_distance_HA
_geom_hbond_distance_DA
_geom_hbond_angle_DHA
N2 H2N O2 . 0.86(2) 1.90(2) 2.755(2) 173(2)
N1 H1N O1 3_766 0.91(2) 1.78(2) 2.696(2) 177(2)
O1 H1O O2 2_656 0.90(3) 2.06(3) 2.866(2) 149(3)
O1 H1O O4 2_656 0.90(3) 2.14(3) 2.951(3) 150(3)
C5 H5 O4 2_546 0.93 2.43 3.251(3) 147.3

loop_
_geom_torsion_atom_site_label_1
_geom_torsion_atom_site_label_2
_geom_torsion_atom_site_label_3
_geom_torsion_atom_site_label_4
_geom_torsion_site_symmetry_1
_geom_torsion_site_symmetry_2
_geom_torsion_site_symmetry_3
_geom_torsion_site_symmetry_4
_geom_torsion
_geom_torsion_publ_flag
C7 N1 C1 C6 . . . . 0.46(19) ?
C7 N1 C1 C2 . . . . -178.67(19) ?
C6 C1 C2 C3 . . . . 0.4(3) ?
N1 C1 C2 C3 . . . . 179.40(19) ?
C1 C2 C3 C4 . . . . 0.4(3) ?
C2 C3 C4 C5 . . . . -1.1(3) ?
C3 C4 C5 C6 . . . . 1.0(3) ?
C7 N2 C6 C1 . . . . -0.21(18) ?
C7 N2 C6 C5 . . . . 179.26(18) ?
C2 C1 C6 N2 . . . . 179.09(16) ?
N1 C1 C6 N2 . . . . -0.15(18) ?
C2 C1 C6 C5 . . . . -0.4(3) ?
N1 C1 C6 C5 . . . . -179.68(15) ?
C4 C5 C6 N2 . . . . -179.65(17) ?
C4 C5 C6 C1 . . . . -0.3(3) ?
C1 N1 C7 N2 . . . . -0.6(2) ?
C1 N1 C7 C8 . . . . 177.29(16) ?
C6 N2 C7 N1 . . . . 0.50(19) ?
C6 N2 C7 C8 . . . . -177.38(16) ?
N1 C7 C8 C9 . . . . -74.5(2) ?
N2 C7 C8 C9 . . . . 103.1(2) ?
C7 C8 C9 C10 . . . . -179.28(17) ?
C8 C9 C10 O1 . . . . -62.3(2) ?

_cod_database_fobs_code 2244018
